data_7209938
loop_
_publ_author_name
'Seaton, Colin C.'
'Munshi, Tasnim'
'Williams, Sara E.'
'Scowen, Ian J.'

_publ_section_title
;
 Multi-component crystals of 4-phenylpyridine: challenging the boundaries
 between co-crystal and organic salt formation with insight into
 solid-state proton transfer
;
_journal_issue 26
_journal_name_full CrystEngComm
_journal_page_first 5250
_journal_paper_doi 10.1039/c3ce40499d
_journal_volume 15
_journal_year 2013
_chemical_formula_moiety 'C11 H10 N, C7 H5 O3'
_chemical_formula_sum 'C18 H15 N O3'
_chemical_formula_weight 293.31
_chemical_name_common '4-phenylpyridinium saliyclate'
_chemical_name_systematic
;
4-phenylpyridinium saliyclate
;
_space_group_IT_number 14
_symmetry_cell_setting monoclinic
_symmetry_space_group_name_Hall '-P 2ybc'
_symmetry_space_group_name_H-M 'P 1 21/c 1'
_atom_sites_solution_hydrogens geom
_atom_sites_solution_primary direct
_atom_sites_solution_secondary difmap
_audit_creation_method SHELXL-97
_cell_angle_alpha 90.00
_cell_angle_beta 116.4380(10)
_cell_angle_gamma 90.00
_cell_formula_units_Z 8
_cell_length_a 22.4605(5)
_cell_length_b 7.1673(2)
_cell_length_c 20.0652(5)
_cell_measurement_reflns_used 9877
_cell_measurement_temperature 173(2)
_cell_measurement_theta_max 29.60
_cell_measurement_theta_min 2.27
_cell_volume 2892.30(13)
_computing_cell_refinement 'Bruker SAINT'
_computing_data_collection 'Bruker APEX2'
_computing_data_reduction 'Bruker SAINT'
_computing_structure_refinement 'SHELXL-97 (Sheldrick, 1997)'
_computing_structure_solution 'SHELXS-97 (Sheldrick, 1990)'
_diffrn_ambient_temperature 173(2)
_diffrn_measured_fraction_theta_full 0.990
_diffrn_measured_fraction_theta_max 0.990
_diffrn_measurement_device_type 'Bruker APEX-II CCD'
_diffrn_measurement_method '\f and \w scans'
_diffrn_radiation_monochromator graphite
_diffrn_radiation_source 'fine-focus sealed tube'
_diffrn_radiation_type MoK\a
_diffrn_radiation_wavelength 0.71073
_diffrn_reflns_av_R_equivalents 0.0415
_diffrn_reflns_av_sigmaI/netI 0.0217
_diffrn_reflns_limit_h_max 29
_diffrn_reflns_limit_h_min -28
_diffrn_reflns_limit_k_max 9
_diffrn_reflns_limit_k_min -9
_diffrn_reflns_limit_l_max 25
_diffrn_reflns_limit_l_min -26
_diffrn_reflns_number 91018
_diffrn_reflns_theta_full 28.28
_diffrn_reflns_theta_max 28.28
_diffrn_reflns_theta_min 2.27
_diffrn_standards_number 0
_exptl_absorpt_coefficient_mu 0.092
_exptl_absorpt_correction_type none
_exptl_crystal_colour colourless
_exptl_crystal_density_diffrn 1.347
_exptl_crystal_density_method 'not measured'
_exptl_crystal_description block
_exptl_crystal_F_000 1232
_exptl_crystal_size_max 0.40
_exptl_crystal_size_mid 0.15
_exptl_crystal_size_min 0.14
_refine_diff_density_max 0.237
_refine_diff_density_min -0.348
_refine_diff_density_rms 0.054
_refine_ls_extinction_method none
_refine_ls_goodness_of_fit_ref 1.167
_refine_ls_hydrogen_treatment mixed
_refine_ls_matrix_type full
_refine_ls_number_parameters 413
_refine_ls_number_reflns 7128
_refine_ls_number_restraints 0
_refine_ls_restrained_S_all 1.167
_refine_ls_R_factor_all 0.0756
_refine_ls_R_factor_gt 0.0565
_refine_ls_shift/su_max 0.000
_refine_ls_shift/su_mean 0.000
_refine_ls_structure_factor_coef Fsqd
_refine_ls_weighting_details 'calc w=1/[\s^2^(Fo^2^)+(0.0516P)^2^+2.6590P] where P=(Fo^2^+2Fc^2^)/3'
_refine_ls_weighting_scheme calc
_refine_ls_wR_factor_gt 0.1565
_refine_ls_wR_factor_ref 0.1654
_reflns_number_gt 5521
_reflns_number_total 7128
_reflns_threshold_expression >2sigma(I)
_cod_data_source_file c3ce40499d.txt
_cod_data_source_block sa_4pp
_cod_depositor_comments
;
The following automatic conversions were performed:

'_symmetry_cell_setting' value 'Monoclinic' changed to 'monoclinic'
according to /home/saulius/struct/CIF-dictionaries/cif_core.dic
dictionary named 'cif_core.dic' version 2.4.2 from 2011-04-26.

Automatic conversion script
Id: cif_fix_values 1891 2012-01-12 08:04:46Z andrius 
;
_cod_original_sg_symbol_H-M P2(1)/c
_cod_database_code 7209938

loop_
_symmetry_equiv_pos_as_xyz
'x, y, z'
'-x, y+1/2, -z+1/2'
'-x, -y, -z'
'x, -y-1/2, z-1/2'

loop_
_atom_site_label
_atom_site_type_symbol
_atom_site_fract_x
_atom_site_fract_y
_atom_site_fract_z
_atom_site_U_iso_or_equiv
_atom_site_adp_type
_atom_site_occupancy
_atom_site_symmetry_multiplicity
_atom_site_calc_flag
_atom_site_refinement_flags
O1A O 0.62281(8) 0.1248(3) 0.53350(9) 0.0417(4) Uani 1 1 d .
O2A O 0.62629(8) 0.4338(3) 0.52303(9) 0.0413(4) Uani 1 1 d .
O3A O 0.68110(10) 0.5780(2) 0.45040(10) 0.0453(4) Uani 1 1 d .
H3A H 0.6591(16) 0.556(5) 0.4819(18) 0.063(9) Uiso 1 1 d .
C1A C 0.64033(10) 0.2713(3) 0.51130(11) 0.0307(5) Uani 1 1 d .
C2A C 0.67971(9) 0.2462(3) 0.46840(10) 0.0273(4) Uani 1 1 d .
C3A C 0.69839(10) 0.0693(3) 0.45556(12) 0.0329(5) Uani 1 1 d .
H3AA H 0.6858 -0.0376 0.4743 0.039 Uiso 1 1 calc R
C4A C 0.73495(11) 0.0471(4) 0.41599(14) 0.0398(6) Uani 1 1 d .
H4A H 0.7475 -0.0739 0.4076 0.048 Uiso 1 1 calc R
C5A C 0.75306(12) 0.2036(4) 0.38871(14) 0.0439(6) Uani 1 1 d .
H5A H 0.7783 0.1890 0.3616 0.053 Uiso 1 1 calc R
C6A C 0.73519(12) 0.3795(4) 0.40025(13) 0.0403(6) Uani 1 1 d .
H6A H 0.7478 0.4852 0.3809 0.048 Uiso 1 1 calc R
C7A C 0.69851(10) 0.4027(3) 0.44030(12) 0.0310(5) Uani 1 1 d .
N1B N 0.56954(10) 0.1806(3) 0.62134(11) 0.0364(4) Uani 1 1 d .
H1A H 0.5924(18) 0.170(5) 0.580(2) 0.086(12) Uiso 1 1 d .
C1B C 0.50470(13) 0.1392(3) 0.59415(13) 0.0378(5) Uani 1 1 d .
H1B H 0.4804 0.1059 0.5432 0.045 Uiso 1 1 calc R
C2B C 0.47289(12) 0.1442(3) 0.63872(12) 0.0343(5) Uani 1 1 d .
H2B H 0.4269 0.1145 0.6185 0.041 Uiso 1 1 calc R
C3B C 0.50782(10) 0.1925(3) 0.71345(11) 0.0271(4) Uani 1 1 d .
C4B C 0.57525(10) 0.2375(3) 0.73998(12) 0.0305(4) Uani 1 1 d .
H4B H 0.6007 0.2736 0.7904 0.037 Uiso 1 1 calc R
C5B C 0.60435(12) 0.2291(3) 0.69260(13) 0.0353(5) Uani 1 1 d .
H5B H 0.6502 0.2583 0.7110 0.042 Uiso 1 1 calc R
C6B C 0.47460(10) 0.1945(3) 0.76276(11) 0.0263(4) Uani 1 1 d .
C7B C 0.40729(11) 0.2425(3) 0.73444(13) 0.0328(5) Uani 1 1 d .
H7B H 0.3831 0.2775 0.6837 0.039 Uiso 1 1 calc R
C8B C 0.37595(12) 0.2389(3) 0.78038(14) 0.0385(5) Uani 1 1 d .
H8B H 0.3303 0.2718 0.7610 0.046 Uiso 1 1 calc R
C9B C 0.41080(12) 0.1878(3) 0.85431(14) 0.0370(5) Uani 1 1 d .
H9B H 0.3890 0.1848 0.8855 0.044 Uiso 1 1 calc R
C10B C 0.47740(11) 0.1410(3) 0.88285(12) 0.0330(5) Uani 1 1 d .
H10B H 0.5013 0.1057 0.9336 0.040 Uiso 1 1 calc R
C11B C 0.50928(11) 0.1456(3) 0.83767(12) 0.0293(4) Uani 1 1 d .
H11B H 0.5552 0.1151 0.8578 0.035 Uiso 1 1 calc R
O1C O 0.87609(8) 0.6288(2) 0.90693(8) 0.0380(4) Uani 1 1 d .
O2C O 0.87798(8) 0.9391(2) 0.90239(9) 0.0393(4) Uani 1 1 d .
O3C O 0.82332(9) 1.1102(2) 0.78093(11) 0.0427(4) Uani 1 1 d .
H3C H 0.8468(16) 1.081(5) 0.8289(18) 0.059(9) Uiso 1 1 d .
C1C C 0.86123(10) 0.7819(3) 0.87184(11) 0.0284(4) Uani 1 1 d .
C2C C 0.82136(9) 0.7744(3) 0.78894(11) 0.0259(4) Uani 1 1 d .
C3C C 0.80100(10) 0.6070(3) 0.75166(12) 0.0308(5) Uani 1 1 d .
H3CA H 0.8125 0.4936 0.7791 0.037 Uiso 1 1 calc R
C4C C 0.76407(11) 0.6011(4) 0.67484(13) 0.0394(5) Uani 1 1 d .
H4C H 0.7507 0.4848 0.6498 0.047 Uiso 1 1 calc R
C5C C 0.74706(12) 0.7660(4) 0.63532(13) 0.0442(6) Uani 1 1 d .
H5C H 0.7216 0.7625 0.5828 0.053 Uiso 1 1 calc R
C6C C 0.76638(11) 0.9366(4) 0.67084(13) 0.0409(6) Uani 1 1 d .
H6C H 0.7541 1.0490 0.6429 0.049 Uiso 1 1 calc R
C7C C 0.80390(10) 0.9423(3) 0.74771(12) 0.0299(4) Uani 1 1 d .
N1D N 0.92933(10) 0.6688(3) 1.04905(10) 0.0347(4) Uani 1 1 d .
H1D H 0.9060(17) 0.661(5) 0.994(2) 0.075(10) Uiso 1 1 d .
C1D C 0.99437(12) 0.6299(3) 1.08564(12) 0.0366(5) Uani 1 1 d .
H1DA H 1.0185 0.6005 1.0583 0.044 Uiso 1 1 calc R
C2D C 1.02674(11) 0.6317(3) 1.16196(12) 0.0317(5) Uani 1 1 d .
H2D H 1.0728 0.6031 1.1870 0.038 Uiso 1 1 calc R
C3D C 0.99206(10) 0.6754(3) 1.20271(11) 0.0251(4) Uani 1 1 d .
C4D C 0.92442(10) 0.7173(3) 1.16302(11) 0.0294(4) Uani 1 1 d .
H4D H 0.8991 0.7484 1.1888 0.035 Uiso 1 1 calc R
C5D C 0.89466(11) 0.7131(3) 1.08640(12) 0.0344(5) Uani 1 1 d .
H5D H 0.8487 0.7422 1.0596 0.041 Uiso 1 1 calc R
C6D C 1.02632(10) 0.6778(3) 1.28534(11) 0.0251(4) Uani 1 1 d .
C7D C 1.09358(11) 0.7241(3) 1.32300(12) 0.0310(5) Uani 1 1 d .
H7D H 1.1175 0.7556 1.2957 0.037 Uiso 1 1 calc R
C8D C 1.12570(11) 0.7244(3) 1.40019(12) 0.0360(5) Uani 1 1 d .
H8D H 1.1713 0.7579 1.4255 0.043 Uiso 1 1 calc R
C9D C 1.09159(12) 0.6761(3) 1.44062(12) 0.0357(5) Uani 1 1 d .
H9D H 1.1140 0.6744 1.4935 0.043 Uiso 1 1 calc R
C10D C 1.02477(11) 0.6301(3) 1.40395(12) 0.0330(5) Uani 1 1 d .
H10D H 1.0012 0.5980 1.4316 0.040 Uiso 1 1 calc R
C11D C 0.99236(10) 0.6312(3) 1.32665(11) 0.0275(4) Uani 1 1 d .
H11D H 0.9465 0.5998 1.3017 0.033 Uiso 1 1 calc R

loop_
_atom_site_aniso_label
_atom_site_aniso_U_11
_atom_site_aniso_U_22
_atom_site_aniso_U_33
_atom_site_aniso_U_23
_atom_site_aniso_U_13
_atom_site_aniso_U_12
O1A 0.0420(9) 0.0511(11) 0.0392(9) 0.0107(8) 0.0244(8) 0.0059(8)
O2A 0.0430(10) 0.0468(10) 0.0375(9) -0.0126(8) 0.0210(8) -0.0010(8)
O3A 0.0559(11) 0.0338(9) 0.0468(10) -0.0008(8) 0.0234(9) -0.0033(8)
C1A 0.0230(10) 0.0452(13) 0.0189(9) 0.0004(9) 0.0047(7) 0.0018(9)
C2A 0.0198(9) 0.0370(11) 0.0201(9) -0.0017(8) 0.0043(7) 0.0007(8)
C3A 0.0249(10) 0.0353(12) 0.0328(11) 0.0016(9) 0.0079(9) 0.0001(9)
C4A 0.0286(11) 0.0446(14) 0.0450(13) -0.0095(11) 0.0153(10) 0.0016(10)
C5A 0.0312(12) 0.0643(17) 0.0427(13) -0.0077(12) 0.0222(10) -0.0034(12)
C6A 0.0317(12) 0.0525(15) 0.0382(12) 0.0021(11) 0.0169(10) -0.0101(11)
C7A 0.0252(10) 0.0361(12) 0.0265(10) -0.0034(9) 0.0067(8) -0.0039(9)
N1B 0.0439(11) 0.0320(10) 0.0407(11) 0.0039(8) 0.0256(9) 0.0017(8)
C1B 0.0454(14) 0.0348(12) 0.0342(11) -0.0033(9) 0.0184(10) -0.0043(10)
C2B 0.0341(12) 0.0333(12) 0.0334(11) -0.0002(9) 0.0132(9) -0.0055(9)
C3B 0.0296(10) 0.0194(9) 0.0314(10) 0.0029(8) 0.0126(8) 0.0006(8)
C4B 0.0273(10) 0.0296(11) 0.0323(10) 0.0035(9) 0.0112(8) -0.0004(8)
C5B 0.0308(11) 0.0356(12) 0.0420(12) 0.0062(10) 0.0186(10) 0.0008(9)
C6B 0.0274(10) 0.0188(9) 0.0318(10) -0.0001(8) 0.0125(8) -0.0035(8)
C7B 0.0278(11) 0.0332(12) 0.0352(11) 0.0058(9) 0.0121(9) 0.0016(9)
C8B 0.0292(11) 0.0409(13) 0.0479(13) 0.0033(11) 0.0196(10) 0.0039(10)
C9B 0.0393(13) 0.0361(12) 0.0439(13) -0.0003(10) 0.0262(11) -0.0040(10)
C10B 0.0361(12) 0.0323(11) 0.0296(10) -0.0018(9) 0.0137(9) -0.0058(9)
C11B 0.0257(10) 0.0267(10) 0.0320(10) -0.0021(8) 0.0096(8) -0.0039(8)
O1C 0.0396(9) 0.0442(10) 0.0245(7) 0.0053(7) 0.0091(7) -0.0021(7)
O2C 0.0423(9) 0.0435(10) 0.0319(8) -0.0092(7) 0.0164(7) 0.0012(7)
O3C 0.0523(11) 0.0338(9) 0.0447(10) 0.0027(8) 0.0239(9) 0.0011(8)
C1C 0.0219(10) 0.0422(12) 0.0240(9) -0.0014(9) 0.0128(8) -0.0009(9)
C2C 0.0182(9) 0.0361(11) 0.0242(9) 0.0010(8) 0.0102(7) 0.0009(8)
C3C 0.0233(10) 0.0361(12) 0.0306(10) 0.0001(9) 0.0098(8) -0.0021(9)
C4C 0.0310(12) 0.0491(14) 0.0333(11) -0.0090(10) 0.0100(9) -0.0081(10)
C5C 0.0319(12) 0.0674(18) 0.0249(10) 0.0010(11) 0.0050(9) -0.0069(12)
C6C 0.0310(12) 0.0535(15) 0.0341(12) 0.0172(11) 0.0107(10) 0.0026(11)
C7C 0.0246(10) 0.0342(11) 0.0339(11) 0.0038(9) 0.0157(9) 0.0010(8)
N1D 0.0409(11) 0.0323(10) 0.0237(9) 0.0019(7) 0.0078(8) -0.0017(8)
C1D 0.0434(13) 0.0359(12) 0.0323(11) -0.0012(9) 0.0185(10) 0.0037(10)
C2D 0.0303(11) 0.0315(11) 0.0307(10) 0.0010(9) 0.0113(9) 0.0055(9)
C3D 0.0274(10) 0.0197(9) 0.0258(9) 0.0024(7) 0.0097(8) -0.0007(7)
C4D 0.0272(10) 0.0302(11) 0.0288(10) 0.0029(8) 0.0108(8) -0.0012(8)
C5D 0.0290(11) 0.0369(12) 0.0303(11) 0.0065(9) 0.0069(9) -0.0019(9)
C6D 0.0256(10) 0.0216(9) 0.0256(9) 0.0023(7) 0.0090(8) 0.0019(7)
C7D 0.0276(10) 0.0319(11) 0.0300(10) 0.0040(9) 0.0098(8) -0.0028(9)
C8D 0.0283(11) 0.0387(12) 0.0321(11) 0.0029(10) 0.0052(9) -0.0062(9)
C9D 0.0395(12) 0.0361(12) 0.0245(10) 0.0020(9) 0.0080(9) 0.0009(10)
C10D 0.0376(12) 0.0339(12) 0.0301(10) 0.0029(9) 0.0174(9) 0.0048(9)
C11D 0.0245(10) 0.0264(10) 0.0303(10) 0.0014(8) 0.0110(8) 0.0023(8)

loop_
_atom_type_symbol
_atom_type_description
_atom_type_scat_dispersion_real
_atom_type_scat_dispersion_imag
_atom_type_scat_source
C C 0.0033 0.0016 'International Tables Vol C Tables 4.2.6.8 and 6.1.1.4'
H H 0.0000 0.0000 'International Tables Vol C Tables 4.2.6.8 and 6.1.1.4'
N N 0.0061 0.0033 'International Tables Vol C Tables 4.2.6.8 and 6.1.1.4'
O O 0.0106 0.0060 'International Tables Vol C Tables 4.2.6.8 and 6.1.1.4'

loop_
_geom_angle_atom_site_label_1
_geom_angle_atom_site_label_2
_geom_angle_atom_site_label_3
_geom_angle
C1A O1A H1A 111.0(15)
C7A O3A H3A 102(2)
O2A C1A O1A 123.9(2)
O2A C1A C2A 118.8(2)
O1A C1A C2A 117.3(2)
C3A C2A C7A 118.93(19)
C3A C2A C1A 121.3(2)
C7A C2A C1A 119.8(2)
C4A C3A C2A 121.0(2)
C4A C3A H3AA 119.5
C2A C3A H3AA 119.5
C3A C4A C5A 119.2(2)
C3A C4A H4A 120.4
C5A C4A H4A 120.4
C6A C5A C4A 121.1(2)
C6A C5A H5A 119.4
C4A C5A H5A 119.4
C5A C6A C7A 119.9(2)
C5A C6A H6A 120.0
C7A C6A H6A 120.0
O3A C7A C6A 118.7(2)
O3A C7A C2A 121.5(2)
C6A C7A C2A 119.8(2)
C5B N1B C1B 120.4(2)
C5B N1B H1A 123.2(18)
C1B N1B H1A 116.4(18)
N1B C1B C2B 121.0(2)
N1B C1B H1B 119.5
C2B C1B H1B 119.5
C1B C2B C3B 120.1(2)
C1B C2B H2B 119.9
C3B C2B H2B 119.9
C2B C3B C4B 117.5(2)
C2B C3B C6B 120.81(19)
C4B C3B C6B 121.65(19)
C5B C4B C3B 119.6(2)
C5B C4B H4B 120.2
C3B C4B H4B 120.2
N1B C5B C4B 121.4(2)
N1B C5B H5B 119.3
C4B C5B H5B 119.3
C11B C6B C7B 118.9(2)
C11B C6B C3B 120.77(19)
C7B C6B C3B 120.35(19)
C8B C7B C6B 120.1(2)
C8B C7B H7B 120.0
C6B C7B H7B 120.0
C9B C8B C7B 120.3(2)
C9B C8B H8B 119.8
C7B C8B H8B 119.8
C8B C9B C10B 120.0(2)
C8B C9B H9B 120.0
C10B C9B H9B 120.0
C11B C10B C9B 120.2(2)
C11B C10B H10B 119.9
C9B C10B H10B 119.9
C10B C11B C6B 120.5(2)
C10B C11B H11B 119.7
C6B C11B H11B 119.7
C7C O3C H3C 103(2)
O2C C1C O1C 123.93(19)
O2C C1C C2C 118.3(2)
O1C C1C C2C 117.74(19)
C3C C2C C7C 118.99(18)
C3C C2C C1C 121.54(19)
C7C C2C C1C 119.47(19)
C2C C3C C4C 121.2(2)
C2C C3C H3CA 119.4
C4C C3C H3CA 119.4
C5C C4C C3C 119.2(2)
C5C C4C H4C 120.4
C3C C4C H4C 120.4
C4C C5C C6C 121.2(2)
C4C C5C H5C 119.4
C6C C5C H5C 119.4
C5C C6C C7C 119.6(2)
C5C C6C H6C 120.2
C7C C6C H6C 120.2
O3C C7C C6C 118.5(2)
O3C C7C C2C 121.70(19)
C6C C7C C2C 119.8(2)
C5D N1D C1D 120.48(19)
C5D N1D H1D 119(2)
C1D N1D H1D 120(2)
N1D C1D C2D 121.1(2)
N1D C1D H1DA 119.5
C2D C1D H1DA 119.5
C1D C2D C3D 120.0(2)
C1D C2D H2D 120.0
C3D C2D H2D 120.0
C2D C3D C4D 117.63(19)
C2D C3D C6D 120.71(18)
C4D C3D C6D 121.66(19)
C5D C4D C3D 119.7(2)
C5D C4D H4D 120.2
C3D C4D H4D 120.2
N1D C5D C4D 121.1(2)
N1D C5D H5D 119.4
C4D C5D H5D 119.5
C11D C6D C7D 118.82(19)
C11D C6D C3D 120.83(18)
C7D C6D C3D 120.34(19)
C8D C7D C6D 120.3(2)
C8D C7D H7D 119.9
C6D C7D H7D 119.9
C9D C8D C7D 120.4(2)
C9D C8D H8D 119.8
C7D C8D H8D 119.8
C8D C9D C10D 119.9(2)
C8D C9D H9D 120.0
C10D C9D H9D 120.0
C9D C10D C11D 119.8(2)
C9D C10D H10D 120.1
C11D C10D H10D 120.1
C10D C11D C6D 120.8(2)
C10D C11D H11D 119.6
C6D C11D H11D 119.6

loop_
_geom_bond_atom_site_label_1
_geom_bond_atom_site_label_2
_geom_bond_distance
O1A C1A 1.269(3)
O1A H1A 1.43(4)
O2A C1A 1.256(3)
O3A C7A 1.358(3)
O3A H3A 0.97(3)
C1A C2A 1.495(3)
C2A C3A 1.395(3)
C2A C7A 1.402(3)
C3A C4A 1.382(3)
C3A H3AA 0.9500
C4A C5A 1.386(4)
C4A H4A 0.9500
C5A C6A 1.373(4)
C5A H5A 0.9500
C6A C7A 1.394(3)
C6A H6A 0.9500
N1B C5B 1.334(3)
N1B C1B 1.341(3)
N1B H1A 1.15(4)
C1B C2B 1.371(3)
C1B H1B 0.9500
C2B C3B 1.392(3)
C2B H2B 0.9500
C3B C4B 1.401(3)
C3B C6B 1.481(3)
C4B C5B 1.374(3)
C4B H4B 0.9500
C5B H5B 0.9500
C6B C11B 1.395(3)
C6B C7B 1.400(3)
C7B C8B 1.387(3)
C7B H7B 0.9500
C8B C9B 1.383(3)
C8B H8B 0.9500
C9B C10B 1.384(3)
C9B H9B 0.9500
C10B C11B 1.383(3)
C10B H10B 0.9500
C11B H11B 0.9500
O1C C1C 1.266(3)
O2C C1C 1.257(3)
O3C C7C 1.350(3)
O3C H3C 0.89(3)
C1C C2C 1.498(3)
C2C C3C 1.380(3)
C2C C7C 1.414(3)
C3C C4C 1.388(3)
C3C H3CA 0.9500
C4C C5C 1.380(4)
C4C H4C 0.9500
C5C C6C 1.384(4)
C5C H5C 0.9500
C6C C7C 1.391(3)
C6C H6C 0.9500
N1D C5D 1.337(3)
N1D C1D 1.340(3)
N1D H1D 1.00(3)
C1D C2D 1.372(3)
C1D H1DA 0.9500
C2D C3D 1.393(3)
C2D H2D 0.9500
C3D C4D 1.398(3)
C3D C6D 1.485(3)
C4D C5D 1.377(3)
C4D H4D 0.9500
C5D H5D 0.9500
C6D C11D 1.394(3)
C6D C7D 1.395(3)
C7D C8D 1.387(3)
C7D H7D 0.9500
C8D C9D 1.385(3)
C8D H8D 0.9500
C9D C10D 1.385(3)
C9D H9D 0.9500
C10D C11D 1.389(3)
C10D H10D 0.9500
C11D H11D 0.9500

loop_
_geom_hbond_atom_site_label_D
_geom_hbond_atom_site_label_H
_geom_hbond_atom_site_label_A
_geom_hbond_distance_DH
_geom_hbond_distance_HA
_geom_hbond_distance_DA
_geom_hbond_angle_DHA
O3A H3A O2A 0.97(3) 1.59(3) 2.511(3) 156(3)
N1B H1A O1A 1.15(4) 1.43(4) 2.564(3) 170(3)
N1B H1A O2A 1.15(4) 2.50(4) 3.324(3) 127(3)
O3C H3C O2C 0.89(3) 1.67(3) 2.507(2) 155(3)
N1D H1D O1C 1.00(3) 1.58(4) 2.571(2) 172(3)
N1D H1D O2C 1.00(3) 2.59(4) 3.274(3) 126(3)
